data_4512691
loop_
_publ_author_name
'Berryman, Orion B.'
'Johnson, 2nd, Charles A'
'Vonnegut, Chris L.'
'Fajardo, Kevin A.'
'Zakharov, Lev N.'
'Johnson, Darren W.'
'Haley, Michael M.'

_publ_section_title
;
 Solid-State Examination of Conformationally Diverse Sulfonamide Receptors
 Based on Bis(2-anilinoethynyl)pyridine, -Bipyridine, and -Thiophene.
;
_journal_issue 3
_journal_name_full 'Crystal growth &amp; design'
_journal_page_first 1502
_journal_page_last 1511
_journal_paper_doi 10.1021/cg5018856
_journal_volume 15
_journal_year 2015
_chemical_formula_sum 'C43 H45 N3 O7 S2'
_chemical_formula_weight 779.94
_chemical_name_systematic
;
 ?
;
_space_group_crystal_system triclinic
_space_group_IT_number 2
_space_group_name_Hall '-P 1'
_space_group_name_H-M_alt 'P -1'
_symmetry_space_group_name_Hall '-P 1'
_symmetry_space_group_name_H-M 'P -1'
_atom_sites_solution_hydrogens mixed
_atom_sites_solution_primary direct
_atom_sites_solution_secondary difmap
_audit_creation_method SHELXL-2014
_cell_angle_alpha 68.463(3)
_cell_angle_beta 75.262(3)
_cell_angle_gamma 80.671(3)
_cell_formula_units_Z 2
_cell_length_a 9.8389(19)
_cell_length_b 13.094(3)
_cell_length_c 17.479(3)
_cell_measurement_reflns_used 4632
_cell_measurement_temperature 173(2)
_cell_measurement_theta_max 53.45
_cell_measurement_theta_min 4.51
_cell_volume 2019.8(7)
_computing_cell_refinement 'Bruker SMART'
_computing_data_collection 'Bruker SMART'
_computing_data_reduction 'Bruker SAINT'
_computing_molecular_graphics 'Bruker SHELXTL'
_computing_publication_material 'Bruker SHELXTL'
_computing_structure_refinement 'SHELXL-2014 (Sheldrick, 2014)'
_computing_structure_solution 'SHELXS-97 (Sheldrick, 1990)'
_diffrn_ambient_temperature 173(2)
_diffrn_measured_fraction_theta_full 0.966
_diffrn_measured_fraction_theta_max 0.993
_diffrn_radiation_type MoK\a
_diffrn_radiation_wavelength 0.71073
_diffrn_reflns_av_R_equivalents 0.0218
_diffrn_reflns_av_unetI/netI 0.0316
_diffrn_reflns_Laue_measured_fraction_full 0.966
_diffrn_reflns_Laue_measured_fraction_max 0.993
_diffrn_reflns_limit_h_max 11
_diffrn_reflns_limit_h_min -11
_diffrn_reflns_limit_k_max 15
_diffrn_reflns_limit_k_min -15
_diffrn_reflns_limit_l_max 20
_diffrn_reflns_limit_l_min -20
_diffrn_reflns_number 14695
_diffrn_reflns_point_group_measured_fraction_full 0.966
_diffrn_reflns_point_group_measured_fraction_max 0.993
_diffrn_reflns_theta_full 25.242
_diffrn_reflns_theta_max 24.999
_diffrn_reflns_theta_min 1.677
_exptl_absorpt_coefficient_mu 0.185
_exptl_absorpt_correction_T_max 0.9853
_exptl_absorpt_correction_T_min 0.8658
_exptl_absorpt_correction_type multi-scan
_exptl_absorpt_process_details SADABS
_exptl_crystal_colour colorless
_exptl_crystal_density_diffrn 1.282
_exptl_crystal_description rod
_exptl_crystal_F_000 824
_exptl_crystal_size_max 0.800
_exptl_crystal_size_mid 0.120
_exptl_crystal_size_min 0.080
_refine_diff_density_max 0.439
_refine_diff_density_min -0.328
_refine_diff_density_rms 0.041
_refine_ls_extinction_method none
_refine_ls_goodness_of_fit_ref 1.026
_refine_ls_hydrogen_treatment mixed
_refine_ls_matrix_type full
_refine_ls_number_parameters 658
_refine_ls_number_reflns 7058
_refine_ls_number_restraints 5
_refine_ls_restrained_S_all 1.028
_refine_ls_R_factor_all 0.0551
_refine_ls_R_factor_gt 0.0437
_refine_ls_shift/su_max 0.000
_refine_ls_shift/su_mean 0.000
_refine_ls_structure_factor_coef Fsqd
_refine_ls_weighting_details 'w=1/[\s^2^(Fo^2^)+(0.0559P)^2^+0.8181P] where P=(Fo^2^+2Fc^2^)/3'
_refine_ls_weighting_scheme calc
_refine_ls_wR_factor_gt 0.1078
_refine_ls_wR_factor_ref 0.1168
_reflns_Friedel_coverage 0.000
_reflns_number_gt 5775
_reflns_number_total 7058
_reflns_threshold_expression 'I > 2\s(I)'
_cod_data_source_file cg5018856_si_002.cif
_cod_data_source_block ob135
_cod_depositor_comments
;Adding full bibliography for 4512691--4512698.cif.

 Adding full bibliography for 4512691--4512698.cif.
;
_cod_original_cell_volume 2019.7(7)
_cod_database_code 4512691
_shelx_space_group_comment
;
The symmetry employed for this shelxl refinement is uniquely defined
by the following loop, which should always be used as a source of
symmetry information in preference to the above space-group names.
They are only intended as comments.
;
_shelx_estimated_absorpt_t_min 0.866
_shelx_estimated_absorpt_t_max 0.985
_shelxl_version_number 2014-3

loop_
_space_group_symop_operation_xyz
'x, y, z'
'-x, -y, -z'

loop_
_atom_site_label
_atom_site_type_symbol
_atom_site_fract_x
_atom_site_fract_y
_atom_site_fract_z
_atom_site_U_iso_or_equiv
_atom_site_adp_type
_atom_site_occupancy
_atom_site_site_symmetry_order
_atom_site_calc_flag
_atom_site_refinement_flags_posn
_atom_site_refinement_flags_adp
_atom_site_refinement_flags_occupancy
S1 S 0.66269(6) 0.79738(5) 0.30423(3) 0.03992(16) Uani 1 1 d . . .
S2 S 0.48541(6) 0.67421(5) 0.70059(4) 0.04754(18) Uani 1 1 d . . .
O1 O 0.56185(17) 0.68652(14) 0.75504(12) 0.0666(6) Uani 1 1 d . . .
O2 O 0.54884(19) 0.69448(17) 0.61350(11) 0.0802(7) Uani 1 1 d . . .
O3 O 0.73404(18) 0.73512(15) 0.37055(11) 0.0606(5) Uani 1 1 d . . .
O4 O 0.73968(16) 0.86156(14) 0.22392(10) 0.0504(4) Uani 1 1 d . . .
O5 O -0.02975(17) 0.97142(13) 0.69471(11) 0.0521(4) Uani 1 1 d . . .
O6 O 0.2121(2) 1.10188(14) 0.41500(11) 0.0620(5) Uani 1 1 d . . .
O7 O 0.56776(17) 0.49360(13) 0.41880(11) 0.0483(4) Uani 1 1 d D . .
N1 N 0.15575(16) 0.57519(12) 0.56181(9) 0.0270(3) Uani 1 1 d . . .
N2 N 0.58333(18) 0.70750(14) 0.28954(11) 0.0336(4) Uani 1 1 d D . .
N3 N 0.44457(19) 0.54674(15) 0.73532(11) 0.0399(4) Uani 1 1 d D . .
C1 C 0.1091(2) 0.61981(15) 0.48961(11) 0.0271(4) Uani 1 1 d . . .
C2 C -0.0337(2) 0.63586(16) 0.48789(13) 0.0318(4) Uani 1 1 d . . .
C3 C -0.1315(2) 0.60552(18) 0.56241(14) 0.0365(5) Uani 1 1 d . . .
C4 C -0.0856(2) 0.55987(18) 0.63720(14) 0.0361(5) Uani 1 1 d . . .
C5 C 0.0580(2) 0.54609(16) 0.63462(12) 0.0298(4) Uani 1 1 d . . .
C6 C 0.1142(2) 0.50402(17) 0.70976(12) 0.0329(5) Uani 1 1 d . . .
C7 C 0.1688(2) 0.47921(17) 0.76869(12) 0.0346(5) Uani 1 1 d . . .
C8 C 0.2382(2) 0.45854(16) 0.83655(12) 0.0324(4) Uani 1 1 d . . .
C9 C 0.3722(2) 0.49518(16) 0.82005(12) 0.0323(4) Uani 1 1 d . . .
C10 C 0.4355(2) 0.47763(17) 0.88677(13) 0.0365(5) Uani 1 1 d . . .
C11 C 0.3663(2) 0.42618(18) 0.96854(13) 0.0370(5) Uani 1 1 d . . .
C12 C 0.2328(2) 0.38841(16) 0.98738(12) 0.0333(5) Uani 1 1 d . . .
C13 C 0.1719(2) 0.40415(17) 0.91996(12) 0.0342(5) Uani 1 1 d . . .
C14 C 0.1599(2) 0.32927(19) 1.07846(13) 0.0412(5) Uani 1 1 d . . .
C15 C 0.2338(4) 0.2154(3) 1.1091(2) 0.0738(10) Uani 1 1 d . . .
C16 C 0.1681(3) 0.3946(3) 1.13434(18) 0.0648(9) Uani 1 1 d . . .
C17 C 0.0036(3) 0.3193(2) 1.08646(16) 0.0488(6) Uani 1 1 d . . .
C18 C 0.3278(2) 0.75924(16) 0.70534(12) 0.0331(5) Uani 1 1 d . . .
C19 C 0.3077(2) 0.83484(19) 0.74568(14) 0.0406(5) Uani 1 1 d . . .
C20 C 0.1898(3) 0.90859(19) 0.74313(14) 0.0420(5) Uani 1 1 d . . .
C21 C 0.0903(2) 0.90318(16) 0.70201(13) 0.0376(5) Uani 1 1 d . . .
C22 C 0.1076(2) 0.82470(17) 0.66312(14) 0.0379(5) Uani 1 1 d . . .
C23 C 0.2277(2) 0.75442(17) 0.66341(13) 0.0353(5) Uani 1 1 d . . .
C24 C -0.0520(4) 1.0568(3) 0.7302(3) 0.0750(9) Uani 1 1 d . . .
C25 C 0.2117(2) 0.65035(15) 0.41170(12) 0.0285(4) Uani 1 1 d . . .
C26 C 0.2834(2) 0.67954(15) 0.34195(12) 0.0286(4) Uani 1 1 d . . .
C27 C 0.3532(2) 0.72147(14) 0.25513(11) 0.0269(4) Uani 1 1 d . . .
C28 C 0.2708(2) 0.74870(16) 0.19412(12) 0.0302(4) Uani 1 1 d . . .
C29 C 0.3257(2) 0.79809(16) 0.10923(12) 0.0325(4) Uani 1 1 d . . .
C30 C 0.4688(2) 0.81772(17) 0.08612(13) 0.0363(5) Uani 1 1 d . . .
C31 C 0.5527(2) 0.78875(17) 0.14407(12) 0.0334(5) Uani 1 1 d . . .
C32 C 0.4961(2) 0.74032(15) 0.22950(12) 0.0280(4) Uani 1 1 d . . .
C33 C 0.2373(2) 0.8298(2) 0.04202(13) 0.0438(5) Uani 1 1 d . . .
C34 C 0.0829(3) 0.8070(3) 0.08064(18) 0.0556(7) Uani 1 1 d . . .
C35 C 0.2961(3) 0.7619(3) -0.01581(17) 0.0722(9) Uani 1 1 d . . .
H35A H 0.3951 0.7759 -0.0418 0.108 Uiso 1 1 calc R U .
H35B H 0.2417 0.7828 -0.0598 0.108 Uiso 1 1 calc R U .
H35C H 0.2892 0.6834 0.0172 0.108 Uiso 1 1 calc R U .
C36 C 0.2435(5) 0.9528(3) -0.0083(3) 0.0873(12) Uani 1 1 d . . .
C37 C 0.5297(2) 0.88636(17) 0.34044(13) 0.0388(5) Uani 1 1 d . . .
C38 C 0.4857(3) 0.8719(2) 0.42474(16) 0.0579(7) Uani 1 1 d . . .
C39 C 0.3802(3) 0.9445(2) 0.45172(17) 0.0613(8) Uani 1 1 d . . .
C40 C 0.3180(3) 1.02693(18) 0.39429(15) 0.0479(6) Uani 1 1 d . . .
C41 C 0.3596(3) 1.0414(2) 0.31039(16) 0.0523(6) Uani 1 1 d . . .
C42 C 0.4646(2) 0.9708(2) 0.28356(16) 0.0463(6) Uani 1 1 d . . .
C43 C 0.1630(4) 1.0915(3) 0.4988(2) 0.0952(12) Uani 1 1 d . . .
H43A H 0.0929 1.1525 0.5033 0.143 Uiso 1 1 calc R U .
H43B H 0.2418 1.0930 0.5231 0.143 Uiso 1 1 calc R U .
H43C H 0.1194 1.0215 0.5294 0.143 Uiso 1 1 calc R U .
H2A H -0.059(2) 0.6654(16) 0.4376(13) 0.030(5) Uiso 1 1 d . . .
H2 H 0.559(3) 0.6470(17) 0.3394(12) 0.059(7) Uiso 1 1 d D . .
H3A H -0.235(2) 0.6148(18) 0.5640(13) 0.044(6) Uiso 1 1 d . . .
H3 H 0.419(3) 0.529(2) 0.6935(15) 0.078(9) Uiso 1 1 d D . .
H4 H -0.149(2) 0.5388(18) 0.6903(14) 0.043(6) Uiso 1 1 d . . .
H7A H 0.660(2) 0.468(2) 0.4310(18) 0.083(9) Uiso 1 1 d D . .
H7B H 0.506(6) 0.472(5) 0.474(2) 0.09(2) Uiso 0.5 1 d D . P
H7C H 0.520(5) 0.427(3) 0.443(3) 0.052(14) Uiso 0.5 1 d D . P
H10 H 0.534(2) 0.4982(18) 0.8736(13) 0.043(6) Uiso 1 1 d . . .
H11 H 0.415(2) 0.4143(18) 1.0123(14) 0.041(6) Uiso 1 1 d . . .
H13 H 0.078(2) 0.3786(17) 0.9306(13) 0.037(6) Uiso 1 1 d . . .
H15A H 0.334(4) 0.220(2) 1.1093(18) 0.077(9) Uiso 1 1 d . . .
H15B H 0.219(3) 0.173(3) 1.074(2) 0.084(11) Uiso 1 1 d . . .
H15C H 0.188(3) 0.176(3) 1.165(2) 0.078(9) Uiso 1 1 d . . .
H16A H 0.266(3) 0.398(2) 1.1365(16) 0.067(8) Uiso 1 1 d . . .
H16B H 0.117(3) 0.360(2) 1.1897(18) 0.065(8) Uiso 1 1 d . . .
H16C H 0.126(4) 0.481(3) 1.110(2) 0.110(13) Uiso 1 1 d . . .
H17A H -0.040(3) 0.290(2) 1.1456(17) 0.057(7) Uiso 1 1 d . . .
H17B H -0.048(3) 0.394(2) 1.0629(17) 0.069(8) Uiso 1 1 d . . .
H17C H -0.004(3) 0.269(2) 1.0572(17) 0.067(8) Uiso 1 1 d . . .
H19 H 0.376(3) 0.8390(19) 0.7718(15) 0.049(7) Uiso 1 1 d . . .
H20 H 0.180(3) 0.962(2) 0.7702(15) 0.056(7) Uiso 1 1 d . . .
H22 H 0.039(2) 0.8230(18) 0.6341(14) 0.042(6) Uiso 1 1 d . . .
H23 H 0.242(2) 0.7038(19) 0.6350(14) 0.043(6) Uiso 1 1 d . . .
H24A H -0.138(4) 1.096(3) 0.715(2) 0.099(12) Uiso 1 1 d . . .
H24B H -0.058(3) 1.022(3) 0.798(2) 0.091(11) Uiso 1 1 d . . .
H24C H 0.022(3) 1.107(3) 0.7036(19) 0.077(9) Uiso 1 1 d . . .
H28 H 0.172(2) 0.7313(16) 0.2158(12) 0.033(5) Uiso 1 1 d . . .
H30 H 0.510(2) 0.8505(18) 0.0281(14) 0.039(6) Uiso 1 1 d . . .
H31 H 0.651(2) 0.7982(16) 0.1274(12) 0.033(5) Uiso 1 1 d . . .
H34A H 0.040(3) 0.847(2) 0.1186(17) 0.060(8) Uiso 1 1 d . . .
H34B H 0.032(3) 0.831(2) 0.0359(17) 0.060(7) Uiso 1 1 d . . .
H34C H 0.075(3) 0.723(3) 0.1125(18) 0.071(9) Uiso 1 1 d . . .
H36A H 0.346(4) 0.970(3) -0.034(2) 0.095(11) Uiso 1 1 d . . .
H36B H 0.185(4) 0.969(3) -0.049(2) 0.094(10) Uiso 1 1 d . . .
H36C H 0.201(4) 0.998(4) 0.032(3) 0.135(17) Uiso 1 1 d . . .
H38 H 0.551(3) 0.825(2) 0.4543(15) 0.050(7) Uiso 1 1 d . . .
H39 H 0.352(4) 0.939(3) 0.508(2) 0.102(11) Uiso 1 1 d . . .
H41 H 0.313(3) 1.108(3) 0.2701(19) 0.084(9) Uiso 1 1 d . . .
H42 H 0.496(3) 0.984(2) 0.2230(17) 0.063(8) Uiso 1 1 d . . .

loop_
_atom_site_aniso_label
_atom_site_aniso_U_11
_atom_site_aniso_U_22
_atom_site_aniso_U_33
_atom_site_aniso_U_23
_atom_site_aniso_U_13
_atom_site_aniso_U_12
S1 0.0331(3) 0.0478(3) 0.0437(3) -0.0141(3) -0.0184(2) -0.0037(2)
S2 0.0270(3) 0.0489(3) 0.0411(3) 0.0074(3) -0.0007(2) 0.0027(2)
O1 0.0389(9) 0.0549(11) 0.0861(13) 0.0153(9) -0.0318(9) -0.0137(8)
O2 0.0510(11) 0.0811(13) 0.0442(10) 0.0194(9) 0.0211(8) 0.0251(10)
O3 0.0528(10) 0.0706(12) 0.0709(12) -0.0229(10) -0.0434(9) 0.0069(9)
O4 0.0351(9) 0.0646(11) 0.0525(10) -0.0201(8) -0.0019(7) -0.0183(8)
O5 0.0443(9) 0.0381(9) 0.0704(11) -0.0218(8) -0.0096(8) 0.0099(7)
O6 0.0695(12) 0.0467(10) 0.0617(12) -0.0152(9) -0.0098(9) 0.0029(9)
O7 0.0303(9) 0.0466(10) 0.0625(11) -0.0147(8) -0.0111(8) 0.0054(7)
N1 0.0262(8) 0.0300(8) 0.0238(8) -0.0075(7) -0.0071(7) -0.0004(7)
N2 0.0348(10) 0.0340(9) 0.0313(9) -0.0071(8) -0.0143(8) 0.0012(7)
N3 0.0384(10) 0.0430(10) 0.0267(9) -0.0065(8) -0.0030(8) 0.0098(8)
C1 0.0293(10) 0.0269(10) 0.0263(10) -0.0094(8) -0.0089(8) 0.0003(8)
C2 0.0315(11) 0.0340(11) 0.0321(11) -0.0114(9) -0.0147(9) 0.0045(8)
C3 0.0241(11) 0.0442(12) 0.0444(13) -0.0195(10) -0.0098(9) 0.0032(9)
C4 0.0297(11) 0.0447(12) 0.0319(12) -0.0146(10) -0.0012(9) -0.0025(9)
C5 0.0304(10) 0.0324(10) 0.0261(10) -0.0098(8) -0.0056(8) -0.0019(8)
C6 0.0298(11) 0.0402(11) 0.0246(10) -0.0093(9) -0.0011(9) -0.0024(9)
C7 0.0353(11) 0.0381(11) 0.0260(11) -0.0097(9) -0.0033(9) 0.0016(9)
C8 0.0379(12) 0.0326(11) 0.0249(10) -0.0091(8) -0.0096(9) 0.0053(9)
C9 0.0367(11) 0.0293(10) 0.0254(10) -0.0070(8) -0.0056(9) 0.0050(8)
C10 0.0358(12) 0.0367(11) 0.0341(12) -0.0083(9) -0.0080(9) -0.0029(9)
C11 0.0431(13) 0.0409(12) 0.0288(11) -0.0098(9) -0.0140(10) -0.0032(10)
C12 0.0385(12) 0.0346(11) 0.0254(10) -0.0079(8) -0.0096(9) 0.0000(9)
C13 0.0355(12) 0.0374(11) 0.0283(11) -0.0085(9) -0.0091(9) -0.0020(9)
C14 0.0418(13) 0.0530(13) 0.0247(11) -0.0077(10) -0.0077(9) -0.0048(10)
C15 0.067(2) 0.069(2) 0.0428(17) 0.0178(15) 0.0006(15) 0.0052(16)
C16 0.0527(18) 0.115(3) 0.0344(15) -0.0326(16) -0.0007(13) -0.0253(18)
C17 0.0472(15) 0.0608(17) 0.0326(13) -0.0080(12) -0.0044(11) -0.0139(13)
C18 0.0276(10) 0.0332(11) 0.0297(10) -0.0016(9) -0.0036(8) -0.0037(8)
C19 0.0393(13) 0.0466(13) 0.0358(12) -0.0085(10) -0.0094(10) -0.0140(10)
C20 0.0500(14) 0.0389(12) 0.0392(13) -0.0167(10) -0.0043(10) -0.0097(10)
C21 0.0364(12) 0.0280(10) 0.0411(12) -0.0073(9) -0.0029(10) -0.0017(9)
C22 0.0363(12) 0.0342(11) 0.0448(13) -0.0122(10) -0.0145(10) -0.0007(9)
C23 0.0395(12) 0.0309(11) 0.0353(12) -0.0116(9) -0.0090(9) 0.0002(9)
C24 0.069(2) 0.0498(17) 0.108(3) -0.0436(19) -0.008(2) 0.0111(17)
C25 0.0282(10) 0.0299(10) 0.0279(11) -0.0078(8) -0.0126(9) 0.0017(8)
C26 0.0298(10) 0.0268(10) 0.0298(11) -0.0084(8) -0.0114(9) 0.0016(8)
C27 0.0330(11) 0.0227(9) 0.0242(10) -0.0068(8) -0.0077(8) 0.0002(8)
C28 0.0308(11) 0.0311(10) 0.0300(11) -0.0097(8) -0.0102(9) -0.0018(8)
C29 0.0378(12) 0.0326(11) 0.0277(11) -0.0091(9) -0.0113(9) -0.0005(9)
C30 0.0428(13) 0.0395(12) 0.0228(11) -0.0048(9) -0.0060(9) -0.0079(10)
C31 0.0309(11) 0.0368(11) 0.0304(11) -0.0084(9) -0.0050(9) -0.0062(9)
C32 0.0313(11) 0.0252(9) 0.0281(10) -0.0080(8) -0.0113(8) 0.0010(8)
C33 0.0469(13) 0.0559(14) 0.0295(11) -0.0097(10) -0.0172(10) -0.0037(11)
C34 0.0459(15) 0.085(2) 0.0451(15) -0.0273(15) -0.0245(12) 0.0060(14)
C35 0.0542(16) 0.132(3) 0.0499(16) -0.0513(18) -0.0212(13) 0.0027(17)
C36 0.098(3) 0.076(2) 0.075(2) 0.0193(19) -0.059(2) -0.015(2)
C37 0.0456(13) 0.0395(12) 0.0347(12) -0.0113(9) -0.0093(10) -0.0148(10)
C38 0.085(2) 0.0448(14) 0.0425(15) -0.0112(12) -0.0227(14) 0.0062(14)
C39 0.089(2) 0.0568(16) 0.0341(14) -0.0176(12) -0.0115(14) 0.0077(15)
C40 0.0585(15) 0.0329(12) 0.0509(15) -0.0094(11) -0.0139(12) -0.0075(11)
C41 0.0519(15) 0.0493(15) 0.0477(15) -0.0055(12) -0.0135(12) -0.0039(12)
C42 0.0411(13) 0.0510(14) 0.0425(14) -0.0106(11) -0.0097(11) -0.0031(11)
C43 0.143(3) 0.067(2) 0.064(2) -0.0312(17) -0.016(2) 0.035(2)

loop_
_atom_type_symbol
_atom_type_description
_atom_type_scat_dispersion_real
_atom_type_scat_dispersion_imag
_atom_type_scat_source
C C 0.0033 0.0016 'International Tables Vol C Tables 4.2.6.8 and 6.1.1.4'
H H 0.0000 0.0000 'International Tables Vol C Tables 4.2.6.8 and 6.1.1.4'
N N 0.0061 0.0033 'International Tables Vol C Tables 4.2.6.8 and 6.1.1.4'
O O 0.0106 0.0060 'International Tables Vol C Tables 4.2.6.8 and 6.1.1.4'
S S 0.1246 0.1234 'International Tables Vol C Tables 4.2.6.8 and 6.1.1.4'

loop_
_geom_angle_atom_site_label_1
_geom_angle_atom_site_label_2
_geom_angle_atom_site_label_3
_geom_angle
O3 S1 O4 120.43(11)
O3 S1 N2 105.31(10)
O4 S1 N2 107.74(9)
O3 S1 C37 108.47(11)
O4 S1 C37 107.35(10)
N2 S1 C37 106.81(9)
O1 S2 O2 120.31(13)
O1 S2 N3 108.52(10)
O2 S2 N3 103.86(12)
O1 S2 C18 108.17(11)
O2 S2 C18 107.40(10)
N3 S2 C18 108.02(9)
C21 O5 C24 117.6(2)
C40 O6 C43 118.8(2)
H7A O7 H7B 103(4)
H7A O7 H7C 102(3)
H7B O7 H7C 56(4)
C1 N1 C5 117.50(16)
C32 N2 S1 121.54(13)
C32 N2 H2 118.1(15)
S1 N2 H2 112.2(15)
C9 N3 S2 121.81(14)
C9 N3 H3 116.6(18)
S2 N3 H3 111.3(18)
N1 C1 C2 122.53(17)
N1 C1 C25 118.14(16)
C2 C1 C25 119.32(17)
C3 C2 C1 119.21(19)
C3 C2 H2A 121.9(13)
C1 C2 H2A 118.9(13)
C2 C3 C4 119.08(19)
C2 C3 H3A 121.8(13)
C4 C3 H3A 119.1(13)
C3 C4 C5 118.89(19)
C3 C4 H4 122.3(13)
C5 C4 H4 118.8(13)
N1 C5 C4 122.79(17)
N1 C5 C6 114.85(17)
C4 C5 C6 122.31(18)
C7 C6 C5 172.8(2)
C6 C7 C8 175.2(2)
C9 C8 C13 119.13(18)
C9 C8 C7 120.11(18)
C13 C8 C7 120.74(19)
C10 C9 C8 119.22(18)
C10 C9 N3 120.49(19)
C8 C9 N3 120.26(18)
C11 C10 C9 120.4(2)
C11 C10 H10 121.5(13)
C9 C10 H10 118.0(13)
C10 C11 C12 121.98(19)
C10 C11 H11 117.3(13)
C12 C11 H11 120.7(13)
C13 C12 C11 117.08(19)
C13 C12 C14 121.98(19)
C11 C12 C14 120.91(18)
C12 C13 C8 122.1(2)
C12 C13 H13 119.6(12)
C8 C13 H13 118.3(12)
C15 C14 C12 108.6(2)
C15 C14 C17 109.6(2)
C12 C14 C17 111.82(18)
C15 C14 C16 109.7(3)
C12 C14 C16 109.9(2)
C17 C14 C16 107.2(2)
C14 C15 H15A 110.9(18)
C14 C15 H15B 107.1(18)
H15A C15 H15B 116(3)
C14 C15 H15C 110.2(18)
H15A C15 H15C 108(2)
H15B C15 H15C 104(3)
C14 C16 H16A 111.4(16)
C14 C16 H16B 109.0(16)
H16A C16 H16B 109(2)
C14 C16 H16C 112.3(18)
H16A C16 H16C 106(2)
H16B C16 H16C 110(2)
C14 C17 H17A 108.5(15)
C14 C17 H17B 111.8(16)
H17A C17 H17B 106(2)
C14 C17 H17C 108.5(16)
H17A C17 H17C 111(2)
H17B C17 H17C 111(2)
C19 C18 C23 120.2(2)
C19 C18 S2 120.23(17)
C23 C18 S2 119.43(16)
C18 C19 C20 120.5(2)
C18 C19 H19 119.6(15)
C20 C19 H19 119.8(15)
C21 C20 C19 119.2(2)
C21 C20 H20 122.0(15)
C19 C20 H20 118.8(15)
O5 C21 C20 124.8(2)
O5 C21 C22 114.5(2)
C20 C21 C22 120.7(2)
C23 C22 C21 119.5(2)
C23 C22 H22 120.7(13)
C21 C22 H22 119.7(13)
C22 C23 C18 119.8(2)
C22 C23 H23 119.6(14)
C18 C23 H23 120.6(14)
O5 C24 H24A 103(2)
O5 C24 H24B 110.3(17)
H24A C24 H24B 114(3)
O5 C24 H24C 111.1(18)
H24A C24 H24C 108(3)
H24B C24 H24C 110(3)
C26 C25 C1 171.94(19)
C25 C26 C27 172.73(19)
C32 C27 C28 119.50(17)
C32 C27 C26 122.79(17)
C28 C27 C26 117.66(17)
C29 C28 C27 121.99(18)
C29 C28 H28 122.2(12)
C27 C28 H28 115.8(12)
C28 C29 C30 116.80(18)
C28 C29 C33 122.75(18)
C30 C29 C33 120.45(18)
C31 C30 C29 122.40(19)
C31 C30 H30 119.0(13)
C29 C30 H30 118.6(13)
C30 C31 C32 120.39(19)
C30 C31 H31 121.6(12)
C32 C31 H31 117.9(12)
C31 C32 C27 118.86(17)
C31 C32 N2 120.58(17)
C27 C32 N2 120.53(17)
C34 C33 C36 108.0(3)
C34 C33 C35 108.1(2)
C36 C33 C35 110.6(3)
C34 C33 C29 112.11(18)
C36 C33 C29 109.3(2)
C35 C33 C29 108.87(19)
C33 C34 H34A 111.9(15)
C33 C34 H34B 108.5(15)
H34A C34 H34B 108(2)
C33 C34 H34C 109.6(16)
H34A C34 H34C 110(2)
H34B C34 H34C 109(2)
C33 C35 H35A 109.5
C33 C35 H35B 109.5
H35A C35 H35B 109.5
C33 C35 H35C 109.5
H35A C35 H35C 109.5
H35B C35 H35C 109.5
C33 C36 H36A 109(2)
C33 C36 H36B 106(2)
H36A C36 H36B 114(3)
C33 C36 H36C 109(2)
H36A C36 H36C 108(3)
H36B C36 H36C 110(3)
C38 C37 C42 118.9(2)
C38 C37 S1 121.47(19)
C42 C37 S1 119.63(17)
C37 C38 C39 120.2(2)
C37 C38 H38 110.0(15)
C39 C38 H38 127.4(15)
C40 C39 C38 119.6(2)
C40 C39 H39 119(2)
C38 C39 H39 122(2)
C39 C40 C41 120.7(2)
C39 C40 O6 123.7(2)
C41 C40 O6 115.5(2)
C40 C41 C42 119.8(2)
C40 C41 H41 116.6(17)
C42 C41 H41 123.5(17)
C41 C42 C37 120.7(2)
C41 C42 H42 118.8(15)
C37 C42 H42 120.3(16)
O6 C43 H43A 109.5
O6 C43 H43B 109.5
H43A C43 H43B 109.5
O6 C43 H43C 109.5
H43A C43 H43C 109.5
H43B C43 H43C 109.5

loop_
_geom_bond_atom_site_label_1
_geom_bond_atom_site_label_2
_geom_bond_distance
S1 O3 1.4267(17)
S1 O4 1.4316(16)
S1 N2 1.6378(18)
S1 C37 1.759(2)
S2 O1 1.4189(19)
S2 O2 1.4321(18)
S2 N3 1.633(2)
S2 C18 1.759(2)
O5 C21 1.364(3)
O5 C24 1.430(3)
O6 C40 1.385(3)
O6 C43 1.383(3)
O7 H7A 0.963(18)
O7 H7B 0.97(2)
O7 H7C 0.96(2)
N1 C1 1.346(2)
N1 C5 1.352(2)
N2 C32 1.425(2)
N2 H2 0.945(16)
N3 C9 1.429(2)
N3 H3 0.941(17)
C1 C2 1.392(3)
C1 C25 1.437(3)
C2 C3 1.374(3)
C2 H2A 0.90(2)
C3 C4 1.382(3)
C3 H3A 1.00(2)
C4 C5 1.386(3)
C4 H4 0.95(2)
C5 C6 1.440(3)
C6 C7 1.197(3)
C7 C8 1.436(3)
C8 C9 1.401(3)
C8 C13 1.401(3)
C9 C10 1.388(3)
C10 C11 1.381(3)
C10 H10 0.99(2)
C11 C12 1.396(3)
C11 H11 0.96(2)
C12 C13 1.390(3)
C12 C14 1.531(3)
C13 H13 0.99(2)
C14 C15 1.516(4)
C14 C17 1.531(3)
C14 C16 1.539(4)
C15 H15A 1.00(3)
C15 H15B 1.01(3)
C15 H15C 0.94(3)
C16 H16A 0.98(3)
C16 H16B 0.95(3)
C16 H16C 1.10(4)
C17 H17A 0.97(3)
C17 H17B 1.02(3)
C17 H17C 0.99(3)
C18 C19 1.376(3)
C18 C23 1.390(3)
C19 C20 1.382(3)
C19 H19 0.92(2)
C20 C21 1.378(3)
C20 H20 0.96(3)
C21 C22 1.394(3)
C22 C23 1.375(3)
C22 H22 0.95(2)
C23 H23 0.94(2)
C24 H24A 0.96(4)
C24 H24B 1.09(3)
C24 H24C 0.97(3)
C25 C26 1.199(3)
C26 C27 1.434(3)
C27 C32 1.396(3)
C27 C28 1.410(3)
C28 C29 1.383(3)
C28 H28 0.98(2)
C29 C30 1.401(3)
C29 C33 1.534(3)
C30 C31 1.376(3)
C30 H30 0.95(2)
C31 C32 1.392(3)
C31 H31 0.95(2)
C33 C34 1.526(4)
C33 C36 1.528(4)
C33 C35 1.531(4)
C34 H34A 0.97(3)
C34 H34B 0.96(3)
C34 H34C 1.04(3)
C35 H35A 0.9800
C35 H35B 0.9800
C35 H35C 0.9800
C36 H36A 1.02(4)
C36 H36B 0.97(4)
C36 H36C 1.04(4)
C37 C38 1.376(3)
C37 C42 1.382(3)
C38 C39 1.401(4)
C38 H38 0.93(2)
C39 C40 1.360(4)
C39 H39 0.92(3)
C40 C41 1.367(3)
C41 C42 1.379(4)
C41 H41 1.03(3)
C42 H42 0.98(3)
C43 H43A 0.9800
C43 H43B 0.9800
C43 H43C 0.9800

loop_
_geom_hbond_atom_site_label_D
_geom_hbond_atom_site_label_H
_geom_hbond_atom_site_label_A
_geom_hbond_distance_DH
_geom_hbond_distance_HA
_geom_hbond_distance_DA
_geom_hbond_angle_DHA
_geom_hbond_site_symmetry_A
N2 H2 O7 0.945(16) 1.982(18) 2.879(2) 158(2) .
N3 H3 O7 0.941(17) 2.060(19) 2.963(3) 160(3) 2_666
O7 H7A N1 0.963(18) 1.832(18) 2.789(2) 172(3) 2_666
O7 H7B O7 0.97(2) 2.02(4) 2.866(4) 145(5) 2_666
O7 H7C O2 0.96(2) 2.41(4) 3.157(3) 134(4) 2_666

loop_
_geom_torsion_atom_site_label_1
_geom_torsion_atom_site_label_2
_geom_torsion_atom_site_label_3
_geom_torsion_atom_site_label_4
_geom_torsion
O3 S1 N2 C32 177.61(16)
O4 S1 N2 C32 -52.68(18)
C37 S1 N2 C32 62.40(18)
O1 S2 N3 C9 53.74(19)
O2 S2 N3 C9 -177.14(16)
C18 S2 N3 C9 -63.31(18)
C5 N1 C1 C2 -0.4(3)
C5 N1 C1 C25 -179.52(16)
N1 C1 C2 C3 0.2(3)
C25 C1 C2 C3 179.32(18)
C1 C2 C3 C4 0.0(3)
C2 C3 C4 C5 0.0(3)
C1 N1 C5 C4 0.4(3)
C1 N1 C5 C6 -177.02(16)
C3 C4 C5 N1 -0.2(3)
C3 C4 C5 C6 177.00(19)
C13 C8 C9 C10 -0.6(3)
C7 C8 C9 C10 177.86(18)
C13 C8 C9 N3 177.36(17)
C7 C8 C9 N3 -4.2(3)
S2 N3 C9 C10 -64.8(2)
S2 N3 C9 C8 117.30(19)
C8 C9 C10 C11 -1.0(3)
N3 C9 C10 C11 -178.95(18)
C9 C10 C11 C12 1.1(3)
C10 C11 C12 C13 0.4(3)
C10 C11 C12 C14 178.57(19)
C11 C12 C13 C8 -2.0(3)
C14 C12 C13 C8 179.79(18)
C9 C8 C13 C12 2.2(3)
C7 C8 C13 C12 -176.29(19)
C13 C12 C14 C15 105.9(3)
C11 C12 C14 C15 -72.2(3)
C13 C12 C14 C17 -15.2(3)
C11 C12 C14 C17 166.7(2)
C13 C12 C14 C16 -134.1(2)
C11 C12 C14 C16 47.8(3)
O1 S2 C18 C19 10.1(2)
O2 S2 C18 C19 -121.20(19)
N3 S2 C18 C19 127.34(17)
O1 S2 C18 C23 -174.07(16)
O2 S2 C18 C23 54.7(2)
N3 S2 C18 C23 -56.79(18)
C23 C18 C19 C20 -1.7(3)
S2 C18 C19 C20 174.14(16)
C18 C19 C20 C21 2.1(3)
C24 O5 C21 C20 1.9(4)
C24 O5 C21 C22 -177.6(2)
C19 C20 C21 O5 -179.6(2)
C19 C20 C21 C22 -0.2(3)
O5 C21 C22 C23 177.31(19)
C20 C21 C22 C23 -2.2(3)
C21 C22 C23 C18 2.6(3)
C19 C18 C23 C22 -0.7(3)
S2 C18 C23 C22 -176.57(16)
C32 C27 C28 C29 -2.8(3)
C26 C27 C28 C29 174.58(17)
C27 C28 C29 C30 1.5(3)
C27 C28 C29 C33 -179.12(19)
C28 C29 C30 C31 0.7(3)
C33 C29 C30 C31 -178.7(2)
C29 C30 C31 C32 -1.5(3)
C30 C31 C32 C27 0.2(3)
C30 C31 C32 N2 178.32(18)
C28 C27 C32 C31 1.9(3)
C26 C27 C32 C31 -175.33(17)
C28 C27 C32 N2 -176.25(17)
C26 C27 C32 N2 6.5(3)
S1 N2 C32 C31 63.5(2)
S1 N2 C32 C27 -118.37(18)
C28 C29 C33 C34 3.6(3)
C30 C29 C33 C34 -177.0(2)
C28 C29 C33 C36 123.2(3)
C30 C29 C33 C36 -57.4(3)
C28 C29 C33 C35 -115.9(2)
C30 C29 C33 C35 63.5(3)
O3 S1 C37 C38 -15.1(2)
O4 S1 C37 C38 -146.7(2)
N2 S1 C37 C38 98.0(2)
O3 S1 C37 C42 166.85(18)
O4 S1 C37 C42 35.3(2)
N2 S1 C37 C42 -80.08(19)
C42 C37 C38 C39 -2.3(4)
S1 C37 C38 C39 179.6(2)
C37 C38 C39 C40 2.3(4)
C38 C39 C40 C41 -1.6(4)
C38 C39 C40 O6 179.4(2)
C43 O6 C40 C39 -1.9(4)
C43 O6 C40 C41 179.0(3)
C39 C40 C41 C42 0.9(4)
O6 C40 C41 C42 179.9(2)
C40 C41 C42 C37 -0.9(4)
C38 C37 C42 C41 1.6(4)
S1 C37 C42 C41 179.69(19)
